data_2209811
loop_
_publ_author_name
'Vavra, Martin'
'Poto\<c\<n\'ak, Ivan'
'Steinborn, Dirk'
'Wagner, Christoph'

_publ_section_title
<i>catena</i>-Poly[[bis(2,2'-bipyridine-\k^2^<i>N</i>,<i>N</i>')copper(II)]-\m-cyano-dicyanoplatinate(II)-\m-cyano]
_journal_coeditor_code CS2008
_journal_issue 8
_journal_name_full 'Acta Crystallographica Section E'
_journal_page_first m1895
_journal_page_last m1897
_journal_paper_doi 10.1107/S1600536806027541
_journal_volume 62
_journal_year 2006
_chemical_formula_iupac '[Cu1 Pt1 (C10 H8 N2)2 (C N)4]'
_chemical_formula_moiety 'C24 H16 Cu N8 Pt'
_chemical_formula_sum 'C24 H16 Cu N8 Pt'
_chemical_formula_weight 675.08
_chemical_name_systematic
;
catena-Poly[[bis(2,2'-bipyridine-\k^2^N,N')copper(II)]-\m-cyano-
dicyanoplatinate(II)-\m-cyano]
;
_space_group_IT_number 60
_symmetry_cell_setting orthorhombic
_symmetry_space_group_name_Hall '-P 2n 2ab'
_symmetry_space_group_name_H-M 'P b c n'
_atom_sites_solution_hydrogens geom
_atom_sites_solution_primary direct
_atom_sites_solution_secondary difmap
_audit_creation_method SHELXL-97
_cell_angle_alpha 90.00
_cell_angle_beta 90.00
_cell_angle_gamma 90.00
_cell_formula_units_Z 4
_cell_length_a 13.167(2)
_cell_length_b 11.055(2)
_cell_length_c 15.534(2)
_cell_measurement_reflns_used 6635
_cell_measurement_temperature 220.0(10)
_cell_measurement_theta_max 26.05
_cell_measurement_theta_min 1.65
_cell_volume 2261.1(6)
_computing_cell_refinement 'CELL in IPDS Software'
_computing_data_collection 'EXPOSE in IPDS Software (Stoe & Cie, 1999)'
_computing_data_reduction 'INTEGRATE in IPDS Software'
_computing_molecular_graphics 'DIAMOND (Brandenburg, 2000)'
_computing_publication_material SHELXL97
_computing_structure_refinement 'SHELXL97 (Sheldrick, 1997)'
_computing_structure_solution 'SHELXS86 (Sheldrick, 1985)'
_diffrn_ambient_temperature 220.0(10)
_diffrn_measured_fraction_theta_full 0.959
_diffrn_measured_fraction_theta_max 0.959
_diffrn_measurement_device_type 'Stoe IPDS'
_diffrn_measurement_method \f
_diffrn_radiation_monochromator graphite
_diffrn_radiation_source 'fine-focus sealed tube'
_diffrn_radiation_type MoK\a
_diffrn_radiation_wavelength 0.71073
_diffrn_reflns_av_R_equivalents 0.1034
_diffrn_reflns_av_sigmaI/netI 0.0491
_diffrn_reflns_limit_h_max 15
_diffrn_reflns_limit_h_min -14
_diffrn_reflns_limit_k_max 13
_diffrn_reflns_limit_k_min -13
_diffrn_reflns_limit_l_max 16
_diffrn_reflns_limit_l_min -17
_diffrn_reflns_number 11207
_diffrn_reflns_theta_full 25.05
_diffrn_reflns_theta_max 25.05
_diffrn_reflns_theta_min 2.74
_exptl_absorpt_coefficient_mu 7.151
_exptl_absorpt_correction_T_max 0.4442
_exptl_absorpt_correction_T_min 0.0491
_exptl_absorpt_correction_type numerical
_exptl_absorpt_process_details '(FACE in IPDS Software; Stoe & Cie, 1999)'
_exptl_crystal_colour blue
_exptl_crystal_density_diffrn 1.983
_exptl_crystal_density_method 'not measured'
_exptl_crystal_description plate
_exptl_crystal_F_000 1292
_exptl_crystal_size_max 0.60
_exptl_crystal_size_mid 0.57
_exptl_crystal_size_min 0.11
_refine_diff_density_max 1.16
_refine_diff_density_min -2.65
_refine_ls_extinction_coef 0.0077(7)
_refine_ls_extinction_expression Fc^*^=kFc[1+0.001xFc^2^\l^3^/sin(2\q)]^-1/4^
_refine_ls_extinction_method SHELXL97
_refine_ls_goodness_of_fit_ref 1.003
_refine_ls_hydrogen_treatment constr
_refine_ls_matrix_type full
_refine_ls_number_parameters 157
_refine_ls_number_reflns 1923
_refine_ls_number_restraints 0
_refine_ls_restrained_S_all 1.003
_refine_ls_R_factor_all 0.0653
_refine_ls_R_factor_gt 0.0517
_refine_ls_shift/su_max 0.000
_refine_ls_shift/su_mean 0.000
_refine_ls_structure_factor_coef Fsqd
_refine_ls_weighting_details 'calc w=1/[\s^2^(Fo^2^)+(0.0926P)^2^] where P=(Fo^2^+2Fc^2^)/3'
_refine_ls_weighting_scheme calc
_refine_ls_wR_factor_gt 0.1279
_refine_ls_wR_factor_ref 0.1395
_reflns_number_gt 1377
_reflns_number_total 1923
_reflns_threshold_expression I>2\s(I)
_cod_data_source_file cs2008.cif
_cod_data_source_block I
_cod_original_cell_volume 2261.2(7)
_cod_database_code 2209811
_cod_database_fobs_code 2209811

loop_
_symmetry_equiv_pos_as_xyz
'x, y, z'
'-x+1/2, -y+1/2, z+1/2'
'-x, y, -z+1/2'
'x+1/2, -y+1/2, -z'
'-x, -y, -z'
'x-1/2, y-1/2, -z-1/2'
'x, -y, z-1/2'
'-x-1/2, y-1/2, z'

loop_
_atom_site_type_symbol
_atom_site_label
_atom_site_fract_x
_atom_site_fract_y
_atom_site_fract_z
_atom_site_U_iso_or_equiv
_atom_site_adp_type
_atom_site_calc_flag
_atom_site_refinement_flags
_atom_site_occupancy
Pt Pt 0.0000 0.0000 0.0000 0.0456(3) Uani d S 1
Cu Cu 0.0000 0.33069(9) 0.2500 0.0368(3) Uani d S 1
N N3 0.1504(3) 0.3427(4) 0.2250(3) 0.0378(11) Uani d . 1
N N4 0.0460(4) 0.4727(5) 0.3373(4) 0.0442(12) Uani d . 1
C C35 0.1985(5) 0.2686(6) 0.1710(5) 0.0504(16) Uani d . 1
H H35 0.1611 0.2091 0.1430 0.060 Uiso calc R 1
C C34 0.3010(5) 0.2761(8) 0.1550(5) 0.0602(19) Uani d . 1
H H34 0.3327 0.2238 0.1166 0.072 Uiso calc R 1
C C31 0.2016(5) 0.4291(6) 0.2668(4) 0.0401(14) Uani d . 1
C C41 0.1438(5) 0.5080(5) 0.3240(4) 0.0412(15) Uani d . 1
N N1 -0.0283(5) 0.1863(6) 0.1515(5) 0.0623(17) Uani d . 1
C C32 0.3059(6) 0.4394(8) 0.2538(5) 0.0576(19) Uani d . 1
H H32 0.3424 0.4981 0.2835 0.069 Uiso calc R 1
N N2 0.2339(5) 0.0480(8) 0.0203(5) 0.0664(18) Uani d . 1
C C2 0.1492(7) 0.0283(7) 0.0112(5) 0.051(2) Uani d . 1
C C42 0.1842(7) 0.6112(7) 0.3633(5) 0.063(2) Uani d . 1
H H42 0.2509 0.6352 0.3531 0.076 Uiso calc R 1
C C45 -0.0111(7) 0.5406(10) 0.3932(7) 0.074(3) Uani d . 1
H H45 -0.0777 0.5171 0.4042 0.089 Uiso calc R 1
C C33 0.3551(5) 0.3639(8) 0.1978(6) 0.066(2) Uani d . 1
H H33 0.4246 0.3719 0.1888 0.079 Uiso calc R 1
C C44 0.0246(10) 0.6374(10) 0.4318(6) 0.089(4) Uani d . 1
H H44 -0.0169 0.6805 0.4694 0.106 Uiso calc R 1
C C1 -0.0210(5) 0.1180(7) 0.0960(6) 0.057(2) Uani d . 1
C C43 0.1223(9) 0.6760(8) 0.4175(6) 0.086(3) Uani d . 1
H H43 0.1464 0.7455 0.4443 0.104 Uiso calc R 1

loop_
_atom_site_aniso_label
_atom_site_aniso_U_11
_atom_site_aniso_U_22
_atom_site_aniso_U_33
_atom_site_aniso_U_12
_atom_site_aniso_U_13
_atom_site_aniso_U_23
Pt 0.0455(4) 0.0349(4) 0.0563(4) 0.00282(14) 0.01096(13) 0.00817(12)
Cu 0.0319(5) 0.0308(5) 0.0477(7) 0.000 -0.0017(4) 0.000
N3 0.034(2) 0.031(2) 0.048(3) -0.001(2) 0.0001(18) 0.000(2)
N4 0.048(3) 0.038(2) 0.046(4) 0.012(2) 0.003(2) 0.005(3)
C35 0.046(3) 0.041(4) 0.064(5) 0.007(3) 0.001(3) -0.006(3)
C34 0.053(4) 0.070(5) 0.058(5) 0.015(3) 0.010(3) -0.008(4)
C31 0.040(3) 0.039(3) 0.041(4) -0.005(2) -0.008(2) 0.007(2)
C41 0.054(4) 0.033(3) 0.037(4) -0.004(2) -0.012(3) 0.008(2)
N1 0.069(4) 0.049(4) 0.068(5) 0.004(3) 0.029(3) 0.003(3)
C32 0.039(4) 0.067(5) 0.066(5) -0.013(3) -0.009(3) 0.004(4)
N2 0.052(4) 0.064(4) 0.083(5) 0.006(3) 0.010(3) -0.021(4)
C2 0.058(5) 0.027(3) 0.068(5) 0.015(4) 0.012(3) -0.001(3)
C42 0.081(5) 0.042(4) 0.066(6) 0.004(4) -0.033(4) -0.007(3)
C45 0.087(6) 0.077(6) 0.059(6) 0.049(5) 0.014(4) 0.006(5)
C33 0.037(3) 0.085(6) 0.075(6) 0.000(3) 0.005(3) 0.006(4)
C44 0.125(9) 0.086(7) 0.056(6) 0.068(7) -0.014(5) -0.022(5)
C1 0.047(3) 0.040(3) 0.083(6) 0.002(3) 0.020(3) 0.020(4)
C43 0.133(9) 0.050(5) 0.075(6) 0.044(6) -0.046(6) -0.026(4)

loop_
_atom_type_symbol
_atom_type_description
_atom_type_scat_dispersion_real
_atom_type_scat_dispersion_imag
_atom_type_scat_source
C C 0.0033 0.0016 'International Tables Vol C Tables 4.2.6.8 and 6.1.1.4'
H H 0.0000 0.0000 'International Tables Vol C Tables 4.2.6.8 and 6.1.1.4'
N N 0.0061 0.0033 'International Tables Vol C Tables 4.2.6.8 and 6.1.1.4'
Cu Cu 0.3201 1.2651 'International Tables Vol C Tables 4.2.6.8 and 6.1.1.4'
Pt Pt -1.7033 8.3905 'International Tables Vol C Tables 4.2.6.8 and 6.1.1.4'

loop_
_geom_angle_atom_site_label_1
_geom_angle_atom_site_label_2
_geom_angle_atom_site_label_3
_geom_angle_site_symmetry_1
_geom_angle_site_symmetry_3
_geom_angle
_geom_angle_publ_flag
C2 Pt C2 . 5 180.0 ?
C2 Pt C1 . . 88.2(3) yes
C2 Pt C1 5 . 91.8(3) ?
C2 Pt C1 . 5 91.8(3) ?
C2 Pt C1 5 5 88.2(3) ?
C1 Pt C1 . 5 180.0 ?
N3 Cu N3 . 3 172.5(3) yes
N3 Cu N4 . . 78.4(2) yes
N3 Cu N4 3 . 96.1(2) yes
N3 Cu N4 . 3 96.1(2) ?
N3 Cu N4 3 3 78.4(2) ?
N4 Cu N4 . 3 86.8(3) yes
N3 Cu N1 . . 94.5(2) yes
N3 Cu N1 3 . 90.9(2) yes
N4 Cu N1 . . 172.7(2) yes
N4 Cu N1 3 . 92.4(2) yes
N3 Cu N1 . 3 90.9(2) ?
N3 Cu N1 3 3 94.5(2) ?
N4 Cu N1 . 3 92.4(2) ?
N4 Cu N1 3 3 172.7(2) ?
N1 Cu N1 . 3 89.3(4) yes
C35 N3 C31 . . 120.3(5) ?
C35 N3 Cu . . 123.1(4) ?
C31 N3 Cu . . 116.6(4) ?
C41 N4 C45 . . 117.2(8) ?
C41 N4 Cu . . 112.2(4) ?
C45 N4 Cu . . 129.9(6) ?
N3 C35 C34 . . 122.9(7) ?
N3 C35 H35 . . 118.6 ?
C34 C35 H35 . . 118.6 ?
C33 C34 C35 . . 117.6(7) ?
C33 C34 H34 . . 121.2 ?
C35 C34 H34 . . 121.2 ?
N3 C31 C32 . . 119.1(7) ?
N3 C31 C41 . . 117.3(5) ?
C32 C31 C41 . . 123.6(6) ?
N4 C41 C42 . . 121.8(7) ?
N4 C41 C31 . . 114.5(5) ?
C42 C41 C31 . . 123.7(7) ?
C1 N1 Cu . . 164.8(6) yes
C33 C32 C31 . . 120.6(7) ?
C33 C32 H32 . . 119.7 ?
C31 C32 H32 . . 119.7 ?
N2 C2 Pt . . 177.2(8) yes
C43 C42 C41 . . 117.8(9) ?
C43 C42 H42 . . 121.1 ?
C41 C42 H42 . . 121.1 ?
C44 C45 N4 . . 122.6(10) ?
C44 C45 H45 . . 118.7 ?
N4 C45 H45 . . 118.7 ?
C32 C33 C34 . . 119.5(6) ?
C32 C33 H33 . . 120.2 ?
C34 C33 H33 . . 120.2 ?
C45 C44 C43 . . 120.9(8) ?
C45 C44 H44 . . 119.6 ?
C43 C44 H44 . . 119.6 ?
N1 C1 Pt . . 176.9(6) yes
C42 C43 C44 . . 119.6(8) ?
C42 C43 H43 . . 120.2 ?
C44 C43 H43 . . 120.2 ?

loop_
_geom_bond_atom_site_label_1
_geom_bond_atom_site_label_2
_geom_bond_site_symmetry_2
_geom_bond_distance
_geom_bond_publ_flag
Pt C2 . 1.997(10) yes
Pt C2 5 1.997(10) ?
Pt C1 . 2.000(9) yes
Pt C1 5 2.000(9) ?
Cu N3 . 2.022(4) yes
Cu N3 3 2.022(4) ?
Cu N4 . 2.161(6) yes
Cu N4 3 2.161(6) ?
Cu N1 . 2.243(8) yes
Cu N1 3 2.243(8) ?
N3 C35 . 1.332(8) ?
N3 C31 . 1.338(8) ?
N4 C41 . 1.361(8) ?
N4 C45 . 1.372(11) ?
C35 C34 . 1.376(9) ?
C35 H35 . 0.9300 ?
C34 C33 . 1.375(11) ?
C34 H34 . 0.9300 ?
C31 C32 . 1.391(9) ?
C31 C41 . 1.459(9) ?
C41 C42 . 1.400(9) ?
N1 C1 . 1.150(11) yes
C32 C33 . 1.369(12) ?
C32 H32 . 0.9300 ?
N2 C2 . 1.145(11) yes
C42 C43 . 1.373(13) ?
C42 H42 . 0.9300 ?
C45 C44 . 1.315(17) ?
C45 H45 . 0.9300 ?
C33 H33 . 0.9300 ?
C44 C43 . 1.374(16) ?
C44 H44 . 0.9300 ?
C43 H43 . 0.9300 ?

loop_
_geom_hbond_atom_site_label_D
_geom_hbond_atom_site_label_H
_geom_hbond_atom_site_label_A
_geom_hbond_distance_DH
_geom_hbond_distance_HA
_geom_hbond_distance_DA
_geom_hbond_angle_DHA
C35 H35 N1 0.93 2.51 3.136(9) 125
